data_1547180
loop_
_publ_author_name
'Simon J Coles'
'David B Davies'
'Michael B Hursthouse'
'Susanne L Huth'
'Adem Kilic'
'Mark E Light'
'Marianne Odlyha'
'John S Rutherford'
'Robert A Shaw'
'Aylin Uslu'

_publ_section_title
;
 Characterisation of temperature-dependent phase transitions in
 2,2-trimethylenedioxy- 4,4,6,6-tetrachlorocyclotriphosphazene,
 N3P3Cl4[O(CH2)3O]
;
_journal_name_full 'Chemistry Central Journal'
_journal_page_first 20
_journal_paper_doi 10.1186/1752-153X-1-20
_journal_volume 1
_journal_year 2007
_chemical_formula_sum 'C3 H6 Cl4 N3 O2 P3'
_chemical_formula_weight 350.82
_space_group_IT_number 33
_symmetry_cell_setting orthorhombic
_symmetry_space_group_name_Hall 'P 2c -2n'
_symmetry_space_group_name_H-M 'P n a 21'
_atom_sites_solution_hydrogens geom
_atom_sites_solution_primary direct
_atom_sites_solution_secondary difmap
_cell_angle_alpha 90.00
_cell_angle_beta 90.00
_cell_angle_gamma 90.00
_cell_formula_units_Z 4
_cell_length_a 13.3686(5)
_cell_length_b 10.4704(4)
_cell_length_c 8.7799(3)
_cell_measurement_reflns_used 3278
_cell_measurement_temperature 120(2)
_cell_measurement_theta_max 27.48
_cell_measurement_theta_min 2.91
_cell_volume 1228.96(8)
_computing_structure_refinement 'SHELXL-97 (Sheldrick, 1997)'
_computing_structure_solution 'SHELXS-97 (Sheldrick, 1990)'
_diffrn_ambient_temperature 120(2)
_diffrn_measured_fraction_theta_full 0.993
_diffrn_measured_fraction_theta_max 0.993
_diffrn_radiation_monochromator graphite
_diffrn_radiation_type MoK\a
_diffrn_radiation_wavelength 0.71073
_diffrn_reflns_av_R_equivalents 0.0369
_diffrn_reflns_av_sigmaI/netI 0.0483
_diffrn_reflns_limit_h_max 14
_diffrn_reflns_limit_h_min -17
_diffrn_reflns_limit_k_max 13
_diffrn_reflns_limit_k_min -11
_diffrn_reflns_limit_l_max 11
_diffrn_reflns_limit_l_min -9
_diffrn_reflns_number 5145
_diffrn_reflns_theta_full 27.47
_diffrn_reflns_theta_max 27.47
_diffrn_reflns_theta_min 3.03
_exptl_absorpt_coefficient_mu 1.336
_exptl_absorpt_correction_T_max 0.9485
_exptl_absorpt_correction_T_min 0.6900
_exptl_absorpt_correction_type multi-scan
_exptl_absorpt_process_details 'SORTAV Blessing (1997)'
_exptl_crystal_colour colourless
_exptl_crystal_density_diffrn 1.896
_exptl_crystal_density_method 'not measured'
_exptl_crystal_description needle
_exptl_crystal_F_000 696
_exptl_crystal_size_max 0.30
_exptl_crystal_size_mid 0.04
_exptl_crystal_size_min 0.04
_refine_diff_density_max 0.296
_refine_diff_density_min -0.348
_refine_diff_density_rms 0.062
_refine_ls_abs_structure_details 'Flack H D (1983), Acta Cryst. A39, 876-881'
_refine_ls_abs_structure_Flack 0.02(8)
_refine_ls_extinction_coef 0.0017(6)
_refine_ls_extinction_expression Fc^*^=kFc[1+0.001xFc^2^\l^3^/sin(2\q)]^-1/4^
_refine_ls_extinction_method SHELXL
_refine_ls_goodness_of_fit_ref 0.922
_refine_ls_hydrogen_treatment constr
_refine_ls_matrix_type full
_refine_ls_number_parameters 137
_refine_ls_number_reflns 2403
_refine_ls_number_restraints 1
_refine_ls_restrained_S_all 0.922
_refine_ls_R_factor_all 0.0286
_refine_ls_R_factor_gt 0.0253
_refine_ls_shift/su_max 0.012
_refine_ls_shift/su_mean 0.002
_refine_ls_structure_factor_coef Fsqd
_refine_ls_weighting_details 'calc w=1/[\s^2^(Fo^2^)+(0.0273P)^2^+0.4088P] where P=(Fo^2^+2Fc^2^)/3'
_refine_ls_weighting_scheme calc
_refine_ls_wR_factor_gt 0.0615
_refine_ls_wR_factor_ref 0.0631
_reflns_number_gt 2284
_reflns_number_total 2403
_reflns_threshold_expression >2sigma(I)
_cod_data_source_file 13065_2007_20_MOESM1_ESM.cif
_cod_data_source_block 120K
_cod_depositor_comments
;
The following automatic conversions were performed:

'_symmetry_cell_setting' value 'Orthorhombic' changed to
'orthorhombic' according to the built-in table from CIF Core
dictionary named 'cif_core.dic' version 2.4.1 from 2010-06-29.

Automatic conversion script
Id: cif_fix_values 5376 2017-05-30 11:51:03Z andrius 
;
_cod_original_sg_symbol_H-M Pna2(1)
_cod_database_code 1547180

loop_
_symmetry_equiv_pos_as_xyz
'x, y, z'
'-x, -y, z+1/2'
'x+1/2, -y+1/2, z'
'-x+1/2, y+1/2, z+1/2'

loop_
_atom_site_label
_atom_site_type_symbol
_atom_site_fract_x
_atom_site_fract_y
_atom_site_fract_z
_atom_site_U_iso_or_equiv
_atom_site_adp_type
_atom_site_occupancy
_atom_site_symmetry_multiplicity
_atom_site_calc_flag
_atom_site_refinement_flags
_atom_site_disorder_assembly
_atom_site_disorder_group
C1 C 0.5215(2) 0.1439(3) 0.1947(3) 0.0328(6) Uani 1 1 d . . .
H1A H 0.5565 0.2260 0.2121 0.039 Uiso 1 1 calc R . .
H1B H 0.5061 0.1369 0.0847 0.039 Uiso 1 1 calc R . .
C2 C 0.5875(2) 0.0351(2) 0.2426(4) 0.0343(6) Uani 1 1 d . . .
H2A H 0.6038 0.0437 0.3521 0.041 Uiso 1 1 calc R . .
H2B H 0.6509 0.0383 0.1844 0.041 Uiso 1 1 calc R . .
C3 C 0.5364(2) -0.0920(3) 0.2151(3) 0.0345(6) Uani 1 1 d . . .
H3A H 0.5250 -0.1038 0.1046 0.041 Uiso 1 1 calc R . .
H3B H 0.5800 -0.1622 0.2512 0.041 Uiso 1 1 calc R . .
N1 N 0.31290(16) 0.0045(2) 0.1101(3) 0.0287(5) Uani 1 1 d . . .
N2 N 0.12849(17) 0.0370(2) 0.2326(3) 0.0317(5) Uani 1 1 d . . .
N3 N 0.29115(17) 0.0153(2) 0.4156(3) 0.0321(5) Uani 1 1 d . . .
O1 O 0.42883(13) 0.14057(15) 0.2831(2) 0.0294(4) Uani 1 1 d . . .
O2 O 0.44052(13) -0.09639(17) 0.2961(2) 0.0308(4) Uani 1 1 d . . .
P1 P 0.36404(5) 0.01591(6) 0.27412(8) 0.02446(16) Uani 1 1 d . . .
P2 P 0.19797(5) 0.01988(6) 0.08680(8) 0.02554(16) Uani 1 1 d . . .
P3 P 0.17445(5) 0.02806(6) 0.39717(8) 0.02741(16) Uani 1 1 d . . .
Cl1 Cl 0.17080(5) 0.16574(6) -0.05394(8) 0.03754(17) Uani 1 1 d . . .
Cl2 Cl 0.14661(5) -0.12599(6) -0.03623(8) 0.03724(17) Uani 1 1 d . . .
Cl3 Cl 0.10914(5) -0.11456(7) 0.51041(9) 0.04302(19) Uani 1 1 d . . .
Cl4 Cl 0.12757(5) 0.17806(7) 0.51806(8) 0.03710(17) Uani 1 1 d . . .

loop_
_atom_site_aniso_label
_atom_site_aniso_U_11
_atom_site_aniso_U_22
_atom_site_aniso_U_33
_atom_site_aniso_U_23
_atom_site_aniso_U_13
_atom_site_aniso_U_12
C1 0.0327(14) 0.0405(14) 0.0251(14) -0.0014(11) 0.0039(11) -0.0104(12)
C2 0.0248(13) 0.0543(16) 0.0238(14) -0.0009(12) 0.0003(11) -0.0010(12)
C3 0.0297(15) 0.0404(14) 0.0334(14) 0.0006(11) 0.0051(11) 0.0099(12)
N1 0.0247(11) 0.0372(11) 0.0242(14) -0.0040(10) -0.0012(9) 0.0004(8)
N2 0.0255(12) 0.0402(12) 0.0294(13) -0.0015(10) -0.0013(9) 0.0023(9)
N3 0.0257(11) 0.0462(14) 0.0243(13) 0.0042(10) -0.0017(9) 0.0019(9)
O1 0.0294(10) 0.0282(8) 0.0305(10) -0.0015(8) 0.0012(8) -0.0029(7)
O2 0.0258(10) 0.0308(9) 0.0359(11) 0.0060(8) 0.0019(8) 0.0038(7)
P1 0.0235(3) 0.0270(3) 0.0230(4) 0.0005(3) -0.0001(3) 0.0001(2)
P2 0.0251(3) 0.0277(3) 0.0239(3) -0.0022(3) -0.0015(3) 0.0000(2)
P3 0.0252(3) 0.0315(4) 0.0255(4) 0.0011(3) 0.0027(3) 0.0003(3)
Cl1 0.0407(4) 0.0361(3) 0.0359(4) 0.0079(3) -0.0004(3) 0.0047(3)
Cl2 0.0349(3) 0.0354(3) 0.0414(4) -0.0118(3) -0.0044(3) -0.0030(3)
Cl3 0.0411(4) 0.0413(4) 0.0467(4) 0.0104(3) 0.0106(3) -0.0053(3)
Cl4 0.0380(4) 0.0401(4) 0.0333(4) -0.0075(3) 0.0014(3) 0.0051(3)

loop_
_atom_type_symbol
_atom_type_description
_atom_type_scat_dispersion_real
_atom_type_scat_dispersion_imag
_atom_type_scat_source
C C 0.0033 0.0016 'International Tables Vol C Tables 4.2.6.8 and 6.1.1.4'
H H 0.0000 0.0000 'International Tables Vol C Tables 4.2.6.8 and 6.1.1.4'
N N 0.0061 0.0033 'International Tables Vol C Tables 4.2.6.8 and 6.1.1.4'
O O 0.0106 0.0060 'International Tables Vol C Tables 4.2.6.8 and 6.1.1.4'
P P 0.1023 0.0942 'International Tables Vol C Tables 4.2.6.8 and 6.1.1.4'
Cl Cl 0.1484 0.1585 'International Tables Vol C Tables 4.2.6.8 and 6.1.1.4'

loop_
_geom_angle_atom_site_label_1
_geom_angle_atom_site_label_2
_geom_angle_atom_site_label_3
_geom_angle
_geom_angle_site_symmetry_1
_geom_angle_site_symmetry_3
O1 C1 C2 109.3(2) . .
O1 C1 H1A 109.8 . .
C2 C1 H1A 109.8 . .
O1 C1 H1B 109.8 . .
C2 C1 H1B 109.8 . .
H1A C1 H1B 108.3 . .
C1 C2 C3 111.0(2) . .
C1 C2 H2A 109.4 . .
C3 C2 H2A 109.4 . .
C1 C2 H2B 109.4 . .
C3 C2 H2B 109.4 . .
H2A C2 H2B 108.0 . .
O2 C3 C2 110.1(2) . .
O2 C3 H3A 109.6 . .
C2 C3 H3A 109.6 . .
O2 C3 H3B 109.6 . .
C2 C3 H3B 109.6 . .
H3A C3 H3B 108.1 . .
P2 N1 P1 122.15(15) . .
P3 N2 P2 120.27(14) . .
P3 N3 P1 122.04(16) . .
C1 O1 P1 117.47(16) . .
C3 O2 P1 119.06(16) . .
O1 P1 O2 104.92(10) . .
O1 P1 N3 107.76(11) . .
O2 P1 N3 107.57(11) . .
O1 P1 N1 110.11(11) . .
O2 P1 N1 109.46(11) . .
N3 P1 N1 116.39(12) . .
N1 P2 N2 118.79(13) . .
N1 P2 Cl2 109.35(9) . .
N2 P2 Cl2 108.72(9) . .
N1 P2 Cl1 109.86(9) . .
N2 P2 Cl1 107.77(9) . .
Cl2 P2 Cl1 100.84(4) . .
N2 P3 N3 119.11(13) . .
N2 P3 Cl3 109.35(9) . .
N3 P3 Cl3 108.59(9) . .
N2 P3 Cl4 108.60(9) . .
N3 P3 Cl4 108.88(10) . .
Cl3 P3 Cl4 100.75(4) . .

loop_
_geom_bond_atom_site_label_1
_geom_bond_atom_site_label_2
_geom_bond_distance
_geom_bond_site_symmetry_2
C1 O1 1.463(3) .
C1 C2 1.501(4) .
C1 H1A 0.9900 .
C1 H1B 0.9900 .
C2 C3 1.515(4) .
C2 H2A 0.9900 .
C2 H2B 0.9900 .
C3 O2 1.467(3) .
C3 H3A 0.9900 .
C3 H3B 0.9900 .
N1 P2 1.558(2) .
N1 P1 1.599(2) .
N2 P3 1.573(3) .
N2 P2 1.591(3) .
N3 P3 1.574(2) .
N3 P1 1.579(2) .
O1 P1 1.5685(18) .
O2 P1 1.5701(18) .
P2 Cl2 1.9927(9) .
P2 Cl1 1.9977(9) .
P3 Cl3 1.9951(10) .
P3 Cl4 1.9965(9) .

loop_
_geom_torsion_atom_site_label_1
_geom_torsion_atom_site_label_2
_geom_torsion_atom_site_label_3
_geom_torsion_atom_site_label_4
_geom_torsion
_geom_torsion_site_symmetry_1
_geom_torsion_site_symmetry_2
_geom_torsion_site_symmetry_3
_geom_torsion_site_symmetry_4
O1 C1 C2 C3 60.3(3) . . . .
C1 C2 C3 O2 -57.0(3) . . . .
C2 C1 O1 P1 -57.8(3) . . . .
C2 C3 O2 P1 51.4(3) . . . .
C1 O1 P1 O2 46.8(2) . . . .
C1 O1 P1 N3 161.18(18) . . . .
C1 O1 P1 N1 -70.9(2) . . . .
C3 O2 P1 O1 -43.8(2) . . . .
C3 O2 P1 N3 -158.34(19) . . . .
C3 O2 P1 N1 74.3(2) . . . .
P3 N3 P1 O1 113.34(17) . . . .
P3 N3 P1 O2 -134.03(15) . . . .
P3 N3 P1 N1 -10.8(2) . . . .
P2 N1 P1 O1 -110.76(16) . . . .
P2 N1 P1 O2 134.40(15) . . . .
P2 N1 P1 N3 12.2(2) . . . .
P1 N1 P2 N2 -4.8(2) . . . .
P1 N1 P2 Cl2 -130.31(13) . . . .
P1 N1 P2 Cl1 119.89(14) . . . .
P3 N2 P2 N1 -4.5(2) . . . .
P3 N2 P2 Cl2 121.32(13) . . . .
P3 N2 P2 Cl1 -130.20(13) . . . .
P2 N2 P3 N3 5.8(2) . . . .
P2 N2 P3 Cl3 -119.79(13) . . . .
P2 N2 P3 Cl4 131.13(12) . . . .
P1 N3 P3 N2 2.2(2) . . . .
P1 N3 P3 Cl3 128.15(14) . . . .
P1 N3 P3 Cl4 -123.01(15) . . . .
